data_7109232
loop_
_publ_author_name
'Thomas W. Myers'
'Louise A. Berben'

_publ_section_title
;
 Redox active aluminium(III) complexes convert CO2 into MgCO3 or CaCO3 in
 a synthetic cycle using Mg or Ca metal
;
_journal_name_full Chem.Commun.
_journal_page_first 4175
_journal_paper_doi 10.1039/c2cc37208h
_journal_volume 49
_journal_year 2013
_chemical_formula_sum 'C84 H83.88 Al2 N8 O4'
_chemical_formula_weight 1323.43
_chemical_name_systematic
;
?
;
_space_group_IT_number 61
_symmetry_cell_setting orthorhombic
_symmetry_space_group_name_Hall '-P 2ac 2ab'
_symmetry_space_group_name_H-M 'P b c a'
_atom_sites_solution_hydrogens geom
_atom_sites_solution_primary direct
_atom_sites_solution_secondary difmap
_audit_creation_method SHELXL-97
_cell_angle_alpha 90.00
_cell_angle_beta 90.00
_cell_angle_gamma 90.00
_cell_formula_units_Z 8
_cell_length_a 21.0603(7)
_cell_length_b 24.5206(8)
_cell_length_c 29.5486(10)
_cell_measurement_reflns_used 100
_cell_measurement_temperature 90(2)
_cell_measurement_theta_max 28.43
_cell_measurement_theta_min 2.84
_cell_volume 15259.2(9)
_computing_cell_refinement 'Bruker Saint'
_computing_data_collection 'Bruker Duo'
_computing_data_reduction 'Bruker Saint'
_computing_molecular_graphics 'Bruker Shelxtl'
_computing_publication_material 'Bruker Shelxtl'
_computing_structure_refinement 'SHELXL-97 (Sheldrick, 2008)'
_computing_structure_solution 'SHELXS-97 (Sheldrick, 2008)'
_diffrn_ambient_temperature 90(2)
_diffrn_measured_fraction_theta_full 0.984
_diffrn_measured_fraction_theta_max 0.963
_diffrn_measurement_device_type 'CCD area detector'
_diffrn_measurement_method 'phi and omega scans'
_diffrn_radiation_monochromator graphite
_diffrn_radiation_source 'fine-focus sealed tube'
_diffrn_radiation_type CuK\a
_diffrn_radiation_wavelength 1.54178
_diffrn_reflns_av_R_equivalents 0.0453
_diffrn_reflns_av_sigmaI/netI 0.0428
_diffrn_reflns_limit_h_max 20
_diffrn_reflns_limit_h_min -25
_diffrn_reflns_limit_k_max 28
_diffrn_reflns_limit_k_min -30
_diffrn_reflns_limit_l_max 36
_diffrn_reflns_limit_l_min -35
_diffrn_reflns_number 59247
_diffrn_reflns_theta_full 67.00
_diffrn_reflns_theta_max 71.78
_diffrn_reflns_theta_min 3.14
_exptl_absorpt_coefficient_mu 0.768
_exptl_absorpt_correction_T_max 0.7477
_exptl_absorpt_correction_T_min 0.5297
_exptl_absorpt_correction_type numerical
_exptl_absorpt_process_details SADABS
_exptl_crystal_colour Green
_exptl_crystal_density_diffrn 1.152
_exptl_crystal_density_method 'not measured'
_exptl_crystal_description Block
_exptl_crystal_F_000 5615
_exptl_crystal_size_max 0.95
_exptl_crystal_size_mid 0.49
_exptl_crystal_size_min 0.40
_refine_diff_density_max 0.595
_refine_diff_density_min -0.549
_refine_diff_density_rms 0.063
_refine_ls_extinction_method none
_refine_ls_goodness_of_fit_ref 1.071
_refine_ls_hydrogen_treatment constr
_refine_ls_matrix_type full
_refine_ls_number_parameters 916
_refine_ls_number_reflns 14372
_refine_ls_number_restraints 28
_refine_ls_restrained_S_all 1.081
_refine_ls_R_factor_all 0.0943
_refine_ls_R_factor_gt 0.0844
_refine_ls_shift/su_max 0.002
_refine_ls_shift/su_mean 0.000
_refine_ls_structure_factor_coef Fsqd
_refine_ls_weighting_details 'calc w=1/[\s^2^(Fo^2^)+(0.1263P)^2^+18.4196P] where P=(Fo^2^+2Fc^2^)/3'
_refine_ls_weighting_scheme calc
_refine_ls_wR_factor_gt 0.2408
_refine_ls_wR_factor_ref 0.2498
_reflns_number_gt 12238
_reflns_number_total 14372
_reflns_threshold_expression >2sigma(I)
_cod_data_source_file c2cc37208h.txt
_cod_data_source_block twm43
_cod_original_sg_symbol_H-M Pbca
_cod_database_code 7109232

loop_
_symmetry_equiv_pos_as_xyz
'x, y, z'
'-x+1/2, -y, z+1/2'
'-x, y+1/2, -z+1/2'
'x+1/2, -y+1/2, -z'
'-x, -y, -z'
'x-1/2, y, -z-1/2'
'x, -y-1/2, z-1/2'
'-x-1/2, y-1/2, z'

loop_
_atom_site_label
_atom_site_type_symbol
_atom_site_fract_x
_atom_site_fract_y
_atom_site_fract_z
_atom_site_U_iso_or_equiv
_atom_site_adp_type
_atom_site_occupancy
_atom_site_symmetry_multiplicity
_atom_site_calc_flag
_atom_site_refinement_flags
_atom_site_disorder_assembly
_atom_site_disorder_group
Al1 Al 0.01431(4) 0.10272(4) 0.31622(3) 0.0360(2) Uani 1 1 d . . .
Al2 Al 0.01319(4) 0.21745(4) 0.16741(3) 0.0332(2) Uani 1 1 d . . .
O1 O -0.01063(16) 0.12716(13) 0.26414(10) 0.0377(8) Uani 0.691(5) 1 d P A 1
O1A O -0.0072(5) 0.1936(4) 0.2170(3) 0.061(3) Uani 0.309(5) 1 d P A 2
O2 O -0.02440(13) 0.14999(11) 0.19260(9) 0.0303(7) Uani 0.691(5) 1 d P A 1
O2A O -0.0168(4) 0.1773(3) 0.2902(3) 0.045(2) Uani 0.309(5) 1 d P A 2
O3 O 0.02881(15) 0.20558(11) 0.23471(10) 0.0311(7) Uani 0.691(5) 1 d P A 1
O3A O 0.0325(4) 0.1171(3) 0.2492(2) 0.0376(18) Uani 0.309(5) 1 d P A 2
N1 N 0.04545(11) 0.02894(10) 0.31736(8) 0.0325(5) Uani 1 1 d . A 1
N2 N -0.07010(12) 0.06328(11) 0.31813(8) 0.0393(6) Uani 1 1 d . A 1
N3 N 0.00045(12) 0.14349(9) 0.37072(9) 0.0363(5) Uani 1 1 d . A 1
N4 N 0.10231(13) 0.13341(11) 0.32345(9) 0.0416(6) Uani 1 1 d . A 1
N5 N 0.09829(11) 0.18486(10) 0.15481(10) 0.0403(6) Uani 1 1 d . A 1
N6 N -0.00563(11) 0.18500(10) 0.10863(9) 0.0366(5) Uani 1 1 d . A 1
N7 N 0.04693(11) 0.29178(10) 0.16669(9) 0.0342(5) Uani 1 1 d . A 1
N8 N -0.06900(11) 0.25866(10) 0.17326(8) 0.0342(5) Uani 1 1 d . A 1
C1 C 0.00012(13) -0.00975(12) 0.32087(10) 0.0348(6) Uani 1 1 d . A 1
H1A H 0.0108 -0.0473 0.3229 0.042 Uiso 1 1 calc R A 1
C2 C -0.06348(14) 0.00772(13) 0.32144(10) 0.0387(7) Uani 1 1 d . A 1
C3 C -0.11687(15) -0.02719(15) 0.32354(12) 0.0464(8) Uani 1 1 d . A 1
H3A H -0.1115 -0.0653 0.3276 0.056 Uiso 1 1 calc R A 1
C4 C -0.17624(16) -0.00541(17) 0.31973(13) 0.0561(10) Uani 1 1 d . A 1
H4A H -0.2126 -0.0283 0.3210 0.067 Uiso 1 1 calc R A 1
C5 C -0.18306(16) 0.05124(17) 0.31391(13) 0.0559(10) Uani 1 1 d . A 1
H5A H -0.2239 0.0669 0.3099 0.067 Uiso 1 1 calc R A 1
C6 C -0.12958(16) 0.08352(16) 0.31420(11) 0.0488(8) Uani 1 1 d . A 1
H6A H -0.1347 0.1219 0.3115 0.059 Uiso 1 1 calc R A 1
C7 C 0.10899(13) 0.00899(12) 0.31065(11) 0.0366(7) Uani 1 1 d . A 1
C8 C 0.12764(15) -0.00683(12) 0.26701(11) 0.0423(7) Uani 1 1 d . A 1
C9 C 0.19078(17) -0.02384(14) 0.26100(14) 0.0537(9) Uani 1 1 d . A 1
H9A H 0.2045 -0.0352 0.2319 0.064 Uiso 1 1 calc R A 1
C10 C 0.23316(16) -0.02438(15) 0.29655(16) 0.0589(11) Uani 1 1 d . A 1
H10A H 0.2760 -0.0348 0.2915 0.071 Uiso 1 1 calc R A 1
C11 C 0.21356(15) -0.00988(14) 0.33951(15) 0.0527(9) Uani 1 1 d . A 1
H11A H 0.2428 -0.0114 0.3639 0.063 Uiso 1 1 calc R A 1
C12 C 0.15109(14) 0.00703(12) 0.34750(12) 0.0402(7) Uani 1 1 d . A 1
C13 C 0.08295(17) -0.00673(14) 0.22636(11) 0.0466(8) Uani 1 1 d . A 1
H13A H 0.0402 0.0057 0.2370 0.056 Uiso 1 1 calc R A 1
C14 C 0.0756(2) -0.06362(16) 0.20665(16) 0.0624(10) Uani 1 1 d . A 1
H14A H 0.0610 -0.0886 0.2303 0.094 Uiso 1 1 calc R A 1
H14B H 0.1166 -0.0761 0.1949 0.094 Uiso 1 1 calc R A 1
H14C H 0.0445 -0.0628 0.1820 0.094 Uiso 1 1 calc R A 1
C15 C 0.1051(3) 0.03263(18) 0.18910(14) 0.0724(13) Uani 1 1 d . A 1
H15A H 0.1099 0.0693 0.2018 0.109 Uiso 1 1 calc R A 1
H15B H 0.0735 0.0335 0.1647 0.109 Uiso 1 1 calc R A 1
H15C H 0.1459 0.0202 0.1770 0.109 Uiso 1 1 calc R A 1
C16 C 0.12858(15) 0.01957(13) 0.39519(11) 0.0413(7) Uani 1 1 d . A 1
H16A H 0.0934 0.0468 0.3928 0.050 Uiso 1 1 calc R A 1
C17 C 0.10069(17) -0.03258(14) 0.41573(12) 0.0475(8) Uani 1 1 d . A 1
H17A H 0.0683 -0.0474 0.3953 0.071 Uiso 1 1 calc R A 1
H17B H 0.0813 -0.0241 0.4451 0.071 Uiso 1 1 calc R A 1
H17C H 0.1346 -0.0595 0.4199 0.071 Uiso 1 1 calc R A 1
C18 C 0.17902(18) 0.04336(16) 0.42645(15) 0.0603(10) Uani 1 1 d . A 1
H18A H 0.1964 0.0767 0.4130 0.090 Uiso 1 1 calc R A 1
H18B H 0.2132 0.0167 0.4306 0.090 Uiso 1 1 calc R A 1
H18C H 0.1599 0.0519 0.4558 0.090 Uiso 1 1 calc R A 1
C19 C 0.05287(16) 0.16739(12) 0.38774(12) 0.0436(7) Uani 1 1 d . A 1
H19A H 0.0515 0.1876 0.4152 0.052 Uiso 1 1 calc R A 1
C20 C 0.10945(16) 0.16129(12) 0.36344(12) 0.0447(8) Uani 1 1 d . A 1
C21 C 0.16927(18) 0.17975(16) 0.37763(15) 0.0580(10) Uani 1 1 d . A 1
H21A H 0.1737 0.1989 0.4054 0.070 Uiso 1 1 calc R A 1
C22 C 0.22122(19) 0.16990(18) 0.35102(17) 0.0664(12) Uani 1 1 d . A 1
H22A H 0.2623 0.1807 0.3609 0.080 Uiso 1 1 calc R A 1
C23 C 0.21371(18) 0.14392(17) 0.30937(15) 0.0606(11) Uani 1 1 d . A 1
H23A H 0.2491 0.1384 0.2900 0.073 Uiso 1 1 calc R A 1
C24 C 0.15398(16) 0.12635(15) 0.29670(13) 0.0501(8) Uani 1 1 d . A 1
H24A H 0.1489 0.1087 0.2683 0.060 Uiso 1 1 calc R A 1
C25 C -0.05879(14) 0.15690(12) 0.39213(10) 0.0372(6) Uani 1 1 d . A 1
C26 C -0.08596(14) 0.11926(12) 0.42188(9) 0.0336(6) Uani 1 1 d . A 1
C27 C -0.14334(15) 0.13311(15) 0.44267(11) 0.0430(7) Uani 1 1 d . A 1
H27A H -0.1629 0.1081 0.4629 0.052 Uiso 1 1 calc R A 1
C28 C -0.17215(16) 0.18298(16) 0.43420(12) 0.0497(8) Uani 1 1 d . A 1
H28A H -0.2102 0.1925 0.4495 0.060 Uiso 1 1 calc R A 1
C29 C -0.14562(18) 0.21863(15) 0.40365(15) 0.0568(9) Uani 1 1 d . A 1
H29A H -0.1665 0.2522 0.3975 0.068 Uiso 1 1 calc R A 1
C30 C -0.08896(18) 0.20672(14) 0.38146(14) 0.0538(9) Uani 1 1 d . A 1
C31 C -0.05241(14) 0.06599(12) 0.43242(9) 0.0342(6) Uani 1 1 d . A 1
H31A H -0.0269 0.0558 0.4052 0.041 Uiso 1 1 calc R A 1
C32 C -0.09771(17) 0.01885(14) 0.44221(11) 0.0475(8) Uani 1 1 d . A 1
H32A H -0.1269 0.0142 0.4167 0.071 Uiso 1 1 calc R A 1
H32B H -0.1220 0.0268 0.4697 0.071 Uiso 1 1 calc R A 1
H32C H -0.0733 -0.0148 0.4466 0.071 Uiso 1 1 calc R A 1
C33 C -0.00567(14) 0.07457(13) 0.47189(10) 0.0398(7) Uani 1 1 d . A 1
H33A H 0.0231 0.1048 0.4647 0.060 Uiso 1 1 calc R A 1
H33B H 0.0191 0.0412 0.4766 0.060 Uiso 1 1 calc R A 1
H33C H -0.0294 0.0832 0.4995 0.060 Uiso 1 1 calc R A 1
C34 C -0.0646(3) 0.24461(18) 0.3434(2) 0.0470(14) Uani 0.706(10) 1 d P A 1
H34A H -0.0256 0.2267 0.3311 0.056 Uiso 0.706(10) 1 calc PR A 1
C35 C -0.1105(3) 0.2502(2) 0.30309(19) 0.0581(17) Uani 0.706(10) 1 d P A 1
H35A H -0.1193 0.2141 0.2904 0.087 Uiso 0.706(10) 1 calc PR A 1
H35B H -0.0912 0.2734 0.2798 0.087 Uiso 0.706(10) 1 calc PR A 1
H35C H -0.1503 0.2668 0.3134 0.087 Uiso 0.706(10) 1 calc PR A 1
C36 C -0.0366(8) 0.3004(4) 0.3790(9) 0.244(12) Uani 0.706(10) 1 d P A 1
H36A H -0.0182 0.3290 0.3599 0.365 Uiso 0.706(10) 1 calc PR A 1
H36B H -0.0043 0.2868 0.4000 0.365 Uiso 0.706(10) 1 calc PR A 1
H36C H -0.0723 0.3155 0.3962 0.365 Uiso 0.706(10) 1 calc PR A 1
C37 C 0.04354(15) 0.15760(14) 0.09035(12) 0.0441(7) Uani 1 1 d . A 1
H37A H 0.0397 0.1391 0.0622 0.053 Uiso 1 1 calc R A 1
C38 C 0.10071(15) 0.15764(13) 0.11468(11) 0.0430(7) Uani 1 1 d . A 1
C39 C 0.15737(17) 0.13140(18) 0.10053(14) 0.0608(11) Uani 1 1 d . A 1
H39A H 0.1585 0.1116 0.0729 0.073 Uiso 1 1 calc R A 1
C40 C 0.21019(17) 0.13497(19) 0.12702(16) 0.0675(13) Uani 1 1 d . A 1
H40A H 0.2486 0.1180 0.1178 0.081 Uiso 1 1 calc R A 1
C41 C 0.20767(16) 0.16385(17) 0.16804(16) 0.0611(11) Uani 1 1 d . A 1
H41A H 0.2443 0.1670 0.1866 0.073 Uiso 1 1 calc R A 1
C42 C 0.15105(15) 0.18760(15) 0.18095(14) 0.0523(9) Uani 1 1 d . A 1
H42A H 0.1490 0.2064 0.2090 0.063 Uiso 1 1 calc R A 1
C43 C -0.06669(14) 0.17525(13) 0.08852(11) 0.0400(7) Uani 1 1 d . A 1
C44 C -0.09669(17) 0.12450(15) 0.09361(17) 0.0597(10) Uani 1 1 d . A 1
C45 C -0.1553(2) 0.11670(19) 0.07311(19) 0.0754(14) Uani 1 1 d . A 1
H45A H -0.1760 0.0825 0.0764 0.091 Uiso 1 1 calc R A 1
C46 C -0.18406(19) 0.1563(2) 0.04858(16) 0.0717(13) Uani 1 1 d . A 1
H46A H -0.2242 0.1498 0.0349 0.086 Uiso 1 1 calc R A 1
C47 C -0.15433(18) 0.2067(2) 0.04350(12) 0.0613(11) Uani 1 1 d . A 1
H47A H -0.1746 0.2346 0.0266 0.074 Uiso 1 1 calc R A 1
C48 C -0.09534(16) 0.21642(15) 0.06295(10) 0.0445(7) Uani 1 1 d . A 1
C49 C -0.0666(2) 0.07697(18) 0.1144(2) 0.0481(15) Uani 0.706(9) 1 d P A 1
H49A H -0.0250 0.0911 0.1258 0.058 Uiso 0.706(9) 1 calc PR A 1
C50 C -0.1152(5) 0.0656(6) 0.1675(6) 0.178(8) Uani 0.706(9) 1 d P A 1
H50A H -0.1211 0.1004 0.1832 0.267 Uiso 0.706(9) 1 calc PR A 1
H50B H -0.0929 0.0401 0.1875 0.267 Uiso 0.706(9) 1 calc PR A 1
H50C H -0.1567 0.0505 0.1594 0.267 Uiso 0.706(9) 1 calc PR A 1
C51 C -0.0476(3) 0.0312(2) 0.0801(2) 0.069(2) Uani 0.706(9) 1 d P A 1
H51A H -0.0242 0.0474 0.0547 0.104 Uiso 0.706(9) 1 calc PR A 1
H51B H -0.0861 0.0134 0.0687 0.104 Uiso 0.706(9) 1 calc PR A 1
H51C H -0.0208 0.0043 0.0953 0.104 Uiso 0.706(9) 1 calc PR A 1
C52 C -0.06105(16) 0.26982(16) 0.05497(11) 0.0487(8) Uani 1 1 d . A 1
H52A H -0.0282 0.2739 0.0791 0.058 Uiso 1 1 calc R A 1
C53 C -0.02668(19) 0.26757(18) 0.00925(13) 0.0631(11) Uani 1 1 d . A 1
H53A H 0.0012 0.2356 0.0084 0.095 Uiso 1 1 calc R A 1
H53B H -0.0012 0.3007 0.0053 0.095 Uiso 1 1 calc R A 1
H53C H -0.0580 0.2650 -0.0152 0.095 Uiso 1 1 calc R A 1
C54 C -0.10474(19) 0.31887(17) 0.05746(12) 0.0592(10) Uani 1 1 d . A 1
H54A H -0.1261 0.3195 0.0869 0.089 Uiso 1 1 calc R A 1
H54B H -0.1366 0.3165 0.0334 0.089 Uiso 1 1 calc R A 1
H54C H -0.0798 0.3523 0.0537 0.089 Uiso 1 1 calc R A 1
C55 C 0.00258(14) 0.33078(12) 0.17066(11) 0.0379(6) Uani 1 1 d . A 1
H55A H 0.0138 0.3683 0.1708 0.045 Uiso 1 1 calc R A 1
C56 C -0.06097(14) 0.31432(12) 0.17453(10) 0.0361(6) Uani 1 1 d . A 1
C57 C -0.11331(14) 0.34918(13) 0.18073(11) 0.0408(7) Uani 1 1 d . A 1
H57A H -0.1075 0.3876 0.1807 0.049 Uiso 1 1 calc R A 1
C58 C -0.17239(15) 0.32778(14) 0.18684(12) 0.0448(8) Uani 1 1 d . A 1
H58A H -0.2079 0.3511 0.1912 0.054 Uiso 1 1 calc R A 1
C59 C -0.18021(15) 0.27097(14) 0.18656(12) 0.0466(8) Uani 1 1 d . A 1
H59A H -0.2209 0.2552 0.1912 0.056 Uiso 1 1 calc R A 1
C60 C -0.12804(14) 0.23844(13) 0.17940(11) 0.0400(7) Uani 1 1 d . A 1
H60A H -0.1337 0.2000 0.1788 0.048 Uiso 1 1 calc R A 1
C61 C 0.11160(13) 0.31065(12) 0.17115(12) 0.0393(7) Uani 1 1 d . A 1
C62 C 0.13530(15) 0.32454(13) 0.21397(13) 0.0449(8) Uani 1 1 d . A 1
C63 C 0.19870(16) 0.34146(14) 0.21669(15) 0.0552(10) Uani 1 1 d . A 1
H63A H 0.2156 0.3512 0.2454 0.066 Uiso 1 1 calc R A 1
C64 C 0.23704(16) 0.34443(15) 0.17949(17) 0.0627(11) Uani 1 1 d . A 1
H64A H 0.2800 0.3555 0.1825 0.075 Uiso 1 1 calc R A 1
C65 C 0.21293(15) 0.33119(14) 0.13747(15) 0.0533(9) Uani 1 1 d . A 1
H65A H 0.2395 0.3337 0.1116 0.064 Uiso 1 1 calc R A 1
C66 C 0.14991(14) 0.31411(12) 0.13235(13) 0.0448(8) Uani 1 1 d . A 1
C67 C 0.09556(16) 0.32271(14) 0.25694(12) 0.0474(8) Uani 1 1 d . A 1
H67A H 0.0527 0.3081 0.2488 0.057 Uiso 1 1 calc R A 1
C68 C 0.08650(19) 0.37957(16) 0.27683(14) 0.0584(9) Uani 1 1 d . A 1
H68A H 0.0675 0.4035 0.2540 0.088 Uiso 1 1 calc R A 1
H68B H 0.1278 0.3943 0.2861 0.088 Uiso 1 1 calc R A 1
H68C H 0.0584 0.3774 0.3032 0.088 Uiso 1 1 calc R A 1
C69 C 0.1246(2) 0.28495(16) 0.29278(15) 0.0621(11) Uani 1 1 d . A 1
H69A H 0.0976 0.2849 0.3198 0.093 Uiso 1 1 calc R A 1
H69B H 0.1671 0.2980 0.3008 0.093 Uiso 1 1 calc R A 1
H69C H 0.1275 0.2478 0.2807 0.093 Uiso 1 1 calc R A 1
C70 C 0.12308(15) 0.30382(14) 0.08557(13) 0.0470(8) Uani 1 1 d . A 1
H70A H 0.0861 0.2786 0.0891 0.056 Uiso 1 1 calc R A 1
C71 C 0.1698(2) 0.27674(19) 0.05331(16) 0.0684(12) Uani 1 1 d . A 1
H71A H 0.1850 0.2426 0.0666 0.103 Uiso 1 1 calc R A 1
H71B H 0.2058 0.3012 0.0480 0.103 Uiso 1 1 calc R A 1
H71C H 0.1485 0.2690 0.0245 0.103 Uiso 1 1 calc R A 1
C72 C 0.0979(2) 0.35754(16) 0.06618(16) 0.0663(11) Uani 1 1 d . A 1
H72A H 0.0681 0.3740 0.0877 0.099 Uiso 1 1 calc R A 1
H72B H 0.0760 0.3504 0.0375 0.099 Uiso 1 1 calc R A 1
H72C H 0.1334 0.3826 0.0609 0.099 Uiso 1 1 calc R A 1
C73 C 0.0030(5) 0.1616(5) 0.2414(5) 0.080(4) Uani 0.691(5) 1 d P A 1
O4 O 0.3794(7) 0.4464(7) 0.0536(5) 0.329(7) Uiso 1 1 d D B 1
C74 C 0.3303(6) 0.4124(5) 0.0696(5) 0.112(4) Uiso 0.624(18) 1 d PD B 1
C75 C 0.2671(6) 0.4437(6) 0.0606(6) 0.132(5) Uiso 0.624(18) 1 d PD B 1
C76 C 0.2828(7) 0.4989(6) 0.0463(6) 0.139(6) Uiso 0.624(18) 1 d PD B 1
C77 C 0.3511(9) 0.4947(9) 0.0276(9) 0.206(9) Uiso 0.624(18) 1 d PD B 1
O5 C 0.2040(6) 0.3189(5) 0.4269(5) 0.195(5) Uiso 1 1 d D C 1
C78 C 0.1360(7) 0.3186(6) 0.4336(5) 0.101(5) Uiso 0.447(13) 1 d PD C 1
C79 C 0.1213(9) 0.3801(7) 0.4228(10) 0.177(10) Uiso 0.447(13) 1 d PD C 1
C80 C 0.1795(7) 0.4171(6) 0.4327(6) 0.104(5) Uiso 0.447(13) 1 d PD C 1
C81 C 0.2310(7) 0.3741(6) 0.4260(7) 0.114(6) Uiso 0.447(13) 1 d PD C 1
C73A C -0.0043(7) 0.1608(7) 0.2303(4) 0.010(2) Uiso 0.309(5) 1 d P A 2
C34A C -0.0933(9) 0.2783(8) 0.3301(7) 0.083(6) Uiso 0.294(10) 1 d P A 2
C35A C -0.0472(8) 0.2546(7) 0.3667(7) 0.066(4) Uiso 0.294(10) 1 d P A 2
C36A C -0.0511(6) 0.3007(6) 0.3616(4) 0.034(3) Uiso 0.294(10) 1 d P A 2
C49A C -0.0587(7) 0.0253(6) 0.1216(6) 0.066(4) Uiso 0.294(9) 1 d P A 2
C50A C -0.1069(6) 0.0535(5) 0.1482(4) 0.027(2) Uiso 0.294(9) 1 d P A 2
C51A C -0.0717(6) 0.0827(5) 0.1427(5) 0.044(3) Uiso 0.294(9) 1 d P A 2
C82 C 0.4461(11) 0.4136(9) 0.0388(8) 0.339(11) Uiso 1 1 d . D 2
C83 C 0.0463(14) 0.3916(12) 0.4623(10) 0.431(15) Uiso 1 1 d . E 2
C74A C 0.3731(11) 0.4956(10) 0.0523(8) 0.119(8) Uiso 0.376(18) 1 d PD B 3
C75A C 0.3009(15) 0.499(3) 0.0423(18) 0.39(5) Uiso 0.376(18) 1 d PD B 3
C76A C 0.2800(8) 0.4677(8) 0.0839(7) 0.097(6) Uiso 0.376(18) 1 d PD B 3
C77A C 0.3255(10) 0.4243(9) 0.0968(10) 0.130(8) Uiso 0.376(18) 1 d PD B 3
C79A C 0.2231(8) 0.3932(8) 0.4537(6) 0.150(7) Uiso 0.553(13) 1 d PD C 3
C78A C 0.1817(11) 0.3950(9) 0.4050(7) 0.182(8) Uiso 0.553(13) 1 d PD C 3
C80A C 0.1953(10) 0.3401(9) 0.4698(9) 0.210(11) Uiso 0.553(13) 1 d PD C 3
C81A C 0.1242(9) 0.3599(9) 0.4607(8) 0.174(8) Uiso 0.553(13) 1 d PD C 3

loop_
_atom_site_aniso_label
_atom_site_aniso_U_11
_atom_site_aniso_U_22
_atom_site_aniso_U_33
_atom_site_aniso_U_23
_atom_site_aniso_U_13
_atom_site_aniso_U_12
Al1 0.0360(5) 0.0412(5) 0.0309(4) 0.0043(4) -0.0017(3) 0.0104(4)
Al2 0.0263(4) 0.0359(4) 0.0375(5) 0.0056(4) -0.0033(3) -0.0007(3)
O1 0.042(2) 0.0343(17) 0.0364(16) 0.0140(14) -0.0028(14) -0.0043(13)
O1A 0.056(6) 0.061(6) 0.066(6) 0.037(5) -0.007(5) -0.005(5)
O2 0.0325(15) 0.0259(14) 0.0326(15) 0.0079(11) -0.0019(11) -0.0024(11)
O2A 0.056(5) 0.029(3) 0.050(4) 0.013(3) -0.009(3) 0.004(3)
O3 0.0323(16) 0.0232(13) 0.0378(15) 0.0079(11) -0.0052(13) -0.0036(11)
O3A 0.040(4) 0.041(4) 0.033(3) 0.011(3) -0.003(3) -0.006(3)
N1 0.0303(12) 0.0328(12) 0.0344(12) 0.0100(10) 0.0049(9) 0.0093(9)
N2 0.0334(13) 0.0505(15) 0.0341(12) -0.0133(11) -0.0075(10) 0.0136(11)
N3 0.0401(13) 0.0209(11) 0.0480(14) 0.0034(10) 0.0028(11) 0.0004(9)
N4 0.0415(14) 0.0347(13) 0.0486(15) 0.0169(11) 0.0034(11) 0.0021(11)
N5 0.0272(12) 0.0359(13) 0.0577(16) 0.0189(12) -0.0013(11) 0.0008(10)
N6 0.0317(12) 0.0315(12) 0.0468(14) 0.0029(11) -0.0006(10) 0.0051(10)
N7 0.0240(11) 0.0337(12) 0.0450(13) 0.0120(10) -0.0047(9) -0.0003(9)
N8 0.0266(11) 0.0387(13) 0.0373(12) -0.0052(10) 0.0004(9) -0.0049(10)
C1 0.0305(14) 0.0370(15) 0.0368(14) -0.0030(12) 0.0005(11) 0.0052(11)
C2 0.0334(15) 0.0478(17) 0.0349(14) -0.0137(13) -0.0069(11) 0.0100(13)
C3 0.0327(16) 0.054(2) 0.0525(18) -0.0249(16) -0.0067(13) 0.0045(14)
C4 0.0337(17) 0.067(2) 0.068(2) -0.038(2) -0.0136(15) 0.0074(15)
C5 0.0320(16) 0.070(2) 0.066(2) -0.030(2) -0.0166(15) 0.0166(16)
C6 0.0407(17) 0.058(2) 0.0478(18) -0.0185(16) -0.0137(14) 0.0214(15)
C7 0.0301(14) 0.0302(14) 0.0496(17) 0.0172(13) 0.0111(12) 0.0058(11)
C8 0.0422(17) 0.0331(15) 0.0517(18) 0.0148(13) 0.0180(14) 0.0077(12)
C9 0.0453(19) 0.0426(18) 0.073(2) 0.0163(17) 0.0289(17) 0.0087(14)
C10 0.0327(17) 0.0475(19) 0.097(3) 0.025(2) 0.0233(18) 0.0103(14)
C11 0.0302(16) 0.0450(18) 0.083(3) 0.0246(18) 0.0008(16) 0.0037(13)
C12 0.0316(15) 0.0332(14) 0.0558(18) 0.0191(14) 0.0050(13) 0.0017(11)
C13 0.055(2) 0.0428(17) 0.0415(17) 0.0074(14) 0.0191(14) 0.0097(15)
C14 0.067(2) 0.0448(19) 0.075(3) 0.0047(19) 0.015(2) 0.0015(18)
C15 0.120(4) 0.052(2) 0.045(2) 0.0136(18) 0.008(2) -0.010(2)
C16 0.0364(15) 0.0376(16) 0.0499(18) 0.0126(14) -0.0055(13) -0.0012(12)
C17 0.0543(19) 0.0424(17) 0.0456(18) 0.0117(15) -0.0002(14) -0.0064(15)
C18 0.054(2) 0.051(2) 0.076(3) 0.0143(19) -0.0226(19) -0.0083(17)
C19 0.0518(19) 0.0264(14) 0.0527(18) 0.0037(13) 0.0006(14) -0.0039(13)
C20 0.0442(17) 0.0279(14) 0.062(2) 0.0183(14) -0.0009(14) -0.0031(12)
C21 0.054(2) 0.052(2) 0.068(2) 0.0208(19) -0.0036(17) -0.0167(17)
C22 0.046(2) 0.065(2) 0.089(3) 0.039(2) -0.0017(19) -0.0174(18)
C23 0.044(2) 0.059(2) 0.078(3) 0.032(2) 0.0121(18) -0.0034(16)
C24 0.0428(18) 0.0464(18) 0.061(2) 0.0237(16) 0.0109(15) 0.0053(14)
C25 0.0402(16) 0.0300(14) 0.0415(15) -0.0048(12) -0.0023(12) 0.0032(12)
C26 0.0379(15) 0.0359(14) 0.0271(12) -0.0060(11) -0.0064(11) -0.0007(12)
C27 0.0385(16) 0.0548(19) 0.0358(15) -0.0071(14) -0.0045(12) -0.0006(14)
C28 0.0402(17) 0.060(2) 0.0488(18) -0.0198(17) -0.0091(14) 0.0105(15)
C29 0.051(2) 0.0434(18) 0.076(3) -0.0090(18) -0.0041(18) 0.0169(16)
C30 0.056(2) 0.0319(16) 0.074(2) 0.0004(16) 0.0059(18) 0.0105(14)
C31 0.0427(15) 0.0349(14) 0.0252(13) 0.0012(11) -0.0032(11) -0.0022(12)
C32 0.058(2) 0.0446(18) 0.0400(16) 0.0081(14) -0.0082(14) -0.0131(15)
C33 0.0435(16) 0.0453(17) 0.0306(14) 0.0035(13) -0.0075(12) 0.0008(13)
C34 0.058(3) 0.024(2) 0.058(3) 0.010(2) -0.005(3) 0.0145(19)
C35 0.072(4) 0.054(3) 0.048(3) 0.008(2) -0.008(2) 0.018(3)
C36 0.209(16) 0.018(3) 0.50(4) 0.006(10) 0.109(19) -0.015(6)
C37 0.0393(16) 0.0466(18) 0.0464(17) 0.0023(14) 0.0045(13) 0.0106(14)
C38 0.0384(16) 0.0417(16) 0.0490(17) 0.0196(14) 0.0109(13) 0.0076(13)
C39 0.0440(19) 0.074(3) 0.064(2) 0.030(2) 0.0185(17) 0.0238(18)
C40 0.0371(19) 0.082(3) 0.083(3) 0.046(3) 0.0210(18) 0.0193(18)
C41 0.0272(16) 0.061(2) 0.095(3) 0.040(2) -0.0043(17) 0.0033(15)
C42 0.0336(16) 0.0460(18) 0.077(2) 0.0270(18) -0.0111(15) 0.0012(14)
C43 0.0351(15) 0.0419(16) 0.0430(16) -0.0090(13) -0.0024(12) 0.0055(12)
C44 0.0436(19) 0.0370(17) 0.099(3) -0.0113(19) -0.0096(19) 0.0027(14)
C45 0.049(2) 0.058(2) 0.119(4) -0.032(3) -0.014(2) -0.0048(18)
C46 0.044(2) 0.097(3) 0.074(3) -0.027(3) -0.0149(19) -0.001(2)
C47 0.046(2) 0.096(3) 0.0419(18) -0.0008(19) -0.0104(15) 0.009(2)
C48 0.0409(17) 0.059(2) 0.0331(15) 0.0005(14) -0.0001(12) 0.0074(14)
C49 0.055(3) 0.025(2) 0.064(4) -0.002(2) -0.010(2) -0.0049(19)
C50 0.065(6) 0.174(13) 0.296(19) 0.182(14) -0.001(9) -0.026(7)
C51 0.084(4) 0.034(3) 0.089(5) -0.015(3) -0.007(3) 0.008(3)
C52 0.0458(18) 0.063(2) 0.0374(16) 0.0189(16) -0.0004(13) 0.0087(15)
C53 0.060(2) 0.075(3) 0.055(2) 0.025(2) 0.0136(17) 0.020(2)
C54 0.066(2) 0.070(2) 0.0417(18) 0.0198(18) 0.0001(16) 0.0216(19)
C55 0.0323(15) 0.0315(14) 0.0499(17) 0.0009(13) -0.0047(12) -0.0033(11)
C56 0.0310(14) 0.0375(15) 0.0399(15) -0.0049(12) -0.0003(11) -0.0023(12)
C57 0.0335(15) 0.0364(16) 0.0525(18) -0.0123(14) 0.0029(13) -0.0008(12)
C58 0.0314(15) 0.0471(18) 0.0561(19) -0.0171(15) 0.0077(13) 0.0001(13)
C59 0.0309(15) 0.0499(19) 0.059(2) -0.0164(16) 0.0079(13) -0.0089(13)
C60 0.0301(14) 0.0414(16) 0.0485(17) -0.0106(14) 0.0032(12) -0.0073(12)
C61 0.0256(14) 0.0300(14) 0.0623(19) 0.0165(14) -0.0074(12) -0.0018(11)
C62 0.0324(15) 0.0361(16) 0.066(2) 0.0206(15) -0.0144(14) -0.0072(12)
C63 0.0348(17) 0.0434(18) 0.087(3) 0.0198(18) -0.0226(17) -0.0090(14)
C64 0.0247(16) 0.048(2) 0.116(4) 0.018(2) -0.0081(19) -0.0042(14)
C65 0.0278(15) 0.0420(17) 0.090(3) 0.0174(18) 0.0058(16) 0.0014(13)
C66 0.0298(15) 0.0318(15) 0.073(2) 0.0174(15) 0.0005(14) 0.0034(11)
C67 0.0435(17) 0.0445(17) 0.0541(19) 0.0138(15) -0.0174(14) -0.0138(14)
C68 0.057(2) 0.051(2) 0.067(2) 0.0161(18) -0.0090(18) -0.0096(17)
C69 0.075(3) 0.047(2) 0.065(2) 0.0176(18) -0.023(2) -0.0080(18)
C70 0.0367(16) 0.0397(17) 0.065(2) 0.0197(16) 0.0063(14) 0.0020(13)
C71 0.056(2) 0.074(3) 0.075(3) 0.023(2) 0.027(2) 0.008(2)
C72 0.064(2) 0.049(2) 0.086(3) 0.023(2) -0.016(2) 0.0050(18)
C73 0.034(4) 0.040(4) 0.165(12) 0.028(7) -0.003(6) 0.001(3)

loop_
_atom_type_symbol
_atom_type_description
_atom_type_scat_dispersion_real
_atom_type_scat_dispersion_imag
_atom_type_scat_source
C C 0.0181 0.0091 'International Tables Vol C Tables 4.2.6.8 and 6.1.1.4'
H H 0.0000 0.0000 'International Tables Vol C Tables 4.2.6.8 and 6.1.1.4'
N N 0.0311 0.0180 'International Tables Vol C Tables 4.2.6.8 and 6.1.1.4'
O O 0.0492 0.0322 'International Tables Vol C Tables 4.2.6.8 and 6.1.1.4'
Al Al 0.2130 0.2455 'International Tables Vol C Tables 4.2.6.8 and 6.1.1.4'

loop_
_geom_angle_atom_site_label_1
_geom_angle_atom_site_label_2
_geom_angle_atom_site_label_3
_geom_angle
O1 Al1 N3 121.29(14)
O1 Al1 N1 116.35(14)
N3 Al1 N1 121.81(11)
O1 Al1 N4 104.13(14)
N3 Al1 N4 81.72(12)
N1 Al1 N4 92.05(11)
O1 Al1 N2 85.63(13)
N3 Al1 N2 95.28(11)
N1 Al1 N2 81.35(11)
N4 Al1 N2 169.97(11)
O1 Al1 O3A 30.5(2)
N3 Al1 O3A 138.7(2)
N1 Al1 O3A 96.6(2)
N4 Al1 O3A 82.3(2)
N2 Al1 O3A 105.9(2)
O1 Al1 O2A 43.6(2)
N3 Al1 O2A 78.7(2)
N1 Al1 O2A 159.4(2)
N4 Al1 O2A 90.0(2)
N2 Al1 O2A 98.8(2)
O3A Al1 O2A 63.4(3)
O1A Al2 N6 126.8(4)
O1A Al2 N7 116.0(4)
N6 Al2 N7 116.37(11)
O1A Al2 O2 42.2(4)
N6 Al2 O2 85.00(12)
N7 Al2 O2 158.12(12)
O1A Al2 N5 105.1(3)
N6 Al2 N5 81.56(11)
N7 Al2 N5 92.57(10)
O2 Al2 N5 95.44(11)
O1A Al2 N8 82.9(3)
N6 Al2 N8 96.11(10)
N7 Al2 N8 81.11(10)
O2 Al2 N8 92.48(11)
N5 Al2 N8 171.51(11)
O1A Al2 O3 27.9(4)
N6 Al2 O3 147.54(11)
N7 Al2 O3 94.87(11)
O2 Al2 O3 65.03(12)
N5 Al2 O3 88.85(12)
N8 Al2 O3 97.29(11)
O1A Al2 C73A 16.0(5)
N6 Al2 C73A 115.6(3)
N7 Al2 C73A 128.0(3)
O2 Al2 C73A 31.3(3)
N5 Al2 C73A 92.9(3)
N8 Al2 C73A 95.4(3)
O3 Al2 C73A 33.7(3)
C73 O1 Al1 135.9(7)
C73A O1A Al2 134.0(12)
C73 O2 Al2 92.7(4)
C73A O2A Al1 96.7(6)
C73 O3 Al2 102.3(7)
C73A O3A Al1 113.8(6)
C1 N1 C7 115.4(2)
C1 N1 Al1 114.90(19)
C7 N1 Al1 129.36(19)
C6 N2 C2 117.6(3)
C6 N2 Al1 129.5(3)
C2 N2 Al1 112.76(19)
C19 N3 C25 116.6(3)
C19 N3 Al1 114.5(2)
C25 N3 Al1 128.4(2)
C24 N4 C20 118.5(3)
C24 N4 Al1 129.0(3)
C20 N4 Al1 112.2(2)
C42 N5 C38 119.3(3)
C42 N5 Al2 127.6(3)
C38 N5 Al2 113.1(2)
C37 N6 C43 116.1(3)
C37 N6 Al2 113.8(2)
C43 N6 Al2 128.2(2)
C55 N7 C61 114.8(2)
C55 N7 Al2 114.22(19)
C61 N7 Al2 129.79(18)
C60 N8 C56 118.3(3)
C60 N8 Al2 128.3(2)
C56 N8 Al2 113.26(18)
N1 C1 C2 117.4(3)
N1 C1 H1A 121.3
C2 C1 H1A 121.3
N2 C2 C1 113.5(3)
N2 C2 C3 121.5(3)
C1 C2 C3 125.0(3)
C4 C3 C2 119.2(3)
C4 C3 H3A 120.4
C2 C3 H3A 120.4
C3 C4 C5 119.3(4)
C3 C4 H4A 120.3
C5 C4 H4A 120.3
C6 C5 C4 118.9(3)
C6 C5 H5A 120.5
C4 C5 H5A 120.5
N2 C6 C5 123.2(3)
N2 C6 H6A 118.4
C5 C6 H6A 118.4
C8 C7 C12 121.8(3)
C8 C7 N1 118.8(3)
C12 C7 N1 119.5(3)
C7 C8 C9 117.6(3)
C7 C8 C13 123.4(3)
C9 C8 C13 119.0(3)
C10 C9 C8 121.3(4)
C10 C9 H9A 119.4
C8 C9 H9A 119.4
C9 C10 C11 120.3(3)
C9 C10 H10A 119.9
C11 C10 H10A 119.9
C10 C11 C12 120.8(4)
C10 C11 H11A 119.6
C12 C11 H11A 119.6
C11 C12 C7 118.2(3)
C11 C12 C16 120.7(3)
C7 C12 C16 121.0(3)
C14 C13 C8 111.3(3)
C14 C13 C15 109.5(3)
C8 C13 C15 112.2(3)
C14 C13 H13A 107.9
C8 C13 H13A 107.9
C15 C13 H13A 107.9
C13 C14 H14A 109.5
C13 C14 H14B 109.5
H14A C14 H14B 109.5
C13 C14 H14C 109.5
H14A C14 H14C 109.5
H14B C14 H14C 109.5
C13 C15 H15A 109.5
C13 C15 H15B 109.5
H15A C15 H15B 109.5
C13 C15 H15C 109.5
H15A C15 H15C 109.5
H15B C15 H15C 109.5
C12 C16 C18 115.0(3)
C12 C16 C17 108.6(3)
C18 C16 C17 110.3(3)
C12 C16 H16A 107.6
C18 C16 H16A 107.6
C17 C16 H16A 107.6
C16 C17 H17A 109.5
C16 C17 H17B 109.5
H17A C17 H17B 109.5
C16 C17 H17C 109.5
H17A C17 H17C 109.5
H17B C17 H17C 109.5
C16 C18 H18A 109.5
C16 C18 H18B 109.5
H18A C18 H18B 109.5
C16 C18 H18C 109.5
H18A C18 H18C 109.5
H18B C18 H18C 109.5
N3 C19 C20 117.4(3)
N3 C19 H19A 121.3
C20 C19 H19A 121.3
N4 C20 C19 113.7(3)
N4 C20 C21 121.1(3)
C19 C20 C21 125.2(4)
C22 C21 C20 119.3(4)
C22 C21 H21A 120.4
C20 C21 H21A 120.4
C21 C22 C23 119.8(4)
C21 C22 H22A 120.1
C23 C22 H22A 120.1
C24 C23 C22 119.0(4)
C24 C23 H23A 120.5
C22 C23 H23A 120.5
N4 C24 C23 122.2(4)
N4 C24 H24A 118.9
C23 C24 H24A 118.9
C26 C25 C30 121.8(3)
C26 C25 N3 118.8(3)
C30 C25 N3 119.4(3)
C25 C26 C27 118.1(3)
C25 C26 C31 120.5(3)
C27 C26 C31 121.4(3)
C28 C27 C26 120.9(3)
C28 C27 H27A 119.6
C26 C27 H27A 119.6
C29 C28 C27 120.1(3)
C29 C28 H28A 120.0
C27 C28 H28A 120.0
C28 C29 C30 121.6(3)
C28 C29 H29A 119.2
C30 C29 H29A 119.2
C29 C30 C25 117.5(3)
C29 C30 C34 120.0(3)
C25 C30 C34 122.2(3)
C26 C31 C32 113.6(3)
C26 C31 C33 109.6(2)
C32 C31 C33 111.1(2)
C26 C31 H31A 107.5
C32 C31 H31A 107.5
C33 C31 H31A 107.5
C31 C32 H32A 109.5
C31 C32 H32B 109.5
H32A C32 H32B 109.5
C31 C32 H32C 109.5
H32A C32 H32C 109.5
H32B C32 H32C 109.5
C31 C33 H33A 109.5
C31 C33 H33B 109.5
H33A C33 H33B 109.5
C31 C33 H33C 109.5
H33A C33 H33C 109.5
H33B C33 H33C 109.5
C35 C34 C30 114.1(4)
C35 C34 C36 125.6(7)
C30 C34 C36 98.0(8)
C35 C34 H34A 105.9
C30 C34 H34A 105.9
C36 C34 H34A 105.9
C34 C35 H35A 109.5
C34 C35 H35B 109.5
H35A C35 H35B 109.5
C34 C35 H35C 109.5
H35A C35 H35C 109.5
H35B C35 H35C 109.5
C34 C36 H36A 109.5
C34 C36 H36B 109.5
H36A C36 H36B 109.5
C34 C36 H36C 109.5
H36A C36 H36C 109.5
H36B C36 H36C 109.5
N6 C37 C38 117.0(3)
N6 C37 H37A 121.5
C38 C37 H37A 121.5
N5 C38 C37 114.5(3)
N5 C38 C39 120.7(3)
C37 C38 C39 124.8(4)
C40 C39 C38 119.2(4)
C40 C39 H39A 120.4
C38 C39 H39A 120.4
C39 C40 C41 119.8(3)
C39 C40 H40A 120.1
C41 C40 H40A 120.1
C42 C41 C40 118.9(4)
C42 C41 H41A 120.5
C40 C41 H41A 120.5
N5 C42 C41 122.0(4)
N5 C42 H42A 119.0
C41 C42 H42A 119.0
C48 C43 C44 120.3(3)
C48 C43 N6 119.3(3)
C44 C43 N6 120.4(3)
C45 C44 C43 118.4(4)
C45 C44 C49 117.3(4)
C43 C44 C49 123.8(3)
C46 C45 C44 122.1(4)
C46 C45 H45A 118.9
C44 C45 H45A 118.9
C45 C46 C47 119.5(4)
C45 C46 H46A 120.2
C47 C46 H46A 120.2
C48 C47 C46 120.7(4)
C48 C47 H47A 119.7
C46 C47 H47A 119.7
C47 C48 C43 119.0(4)
C47 C48 C52 120.7(3)
C43 C48 C52 120.2(3)
C44 C49 C51 114.3(5)
C44 C49 C50 103.3(5)
C51 C49 C50 124.7(7)
C44 C49 H49A 104.1
C51 C49 H49A 104.1
C50 C49 H49A 104.1
C49 C50 H50A 109.5
C49 C50 H50B 109.5
H50A C50 H50B 109.5
C49 C50 H50C 109.5
H50A C50 H50C 109.5
H50B C50 H50C 109.5
C49 C51 H51A 109.5
C49 C51 H51B 109.5
H51A C51 H51B 109.5
C49 C51 H51C 109.5
H51A C51 H51C 109.5
H51B C51 H51C 109.5
C48 C52 C54 112.9(3)
C48 C52 C53 109.3(3)
C54 C52 C53 111.0(3)
C48 C52 H52A 107.8
C54 C52 H52A 107.8
C53 C52 H52A 107.8
C52 C53 H53A 109.5
C52 C53 H53B 109.5
H53A C53 H53B 109.5
C52 C53 H53C 109.5
H53A C53 H53C 109.5
H53B C53 H53C 109.5
C52 C54 H54A 109.5
C52 C54 H54B 109.5
H54A C54 H54B 109.5
C52 C54 H54C 109.5
H54A C54 H54C 109.5
H54B C54 H54C 109.5
N7 C55 C56 117.8(3)
N7 C55 H55A 121.1
C56 C55 H55A 121.1
N8 C56 C55 113.6(3)
N8 C56 C57 120.7(3)
C55 C56 C57 125.7(3)
C58 C57 C56 119.9(3)
C58 C57 H57A 120.0
C56 C57 H57A 120.0
C57 C58 C59 119.3(3)
C57 C58 H58A 120.4
C59 C58 H58A 120.4
C60 C59 C58 118.9(3)
C60 C59 H59A 120.5
C58 C59 H59A 120.5
N8 C60 C59 122.9(3)
N8 C60 H60A 118.5
C59 C60 H60A 118.5
C62 C61 C66 121.2(3)
C62 C61 N7 119.7(3)
C66 C61 N7 119.1(3)
C63 C62 C61 117.6(3)
C63 C62 C67 119.0(3)
C61 C62 C67 123.4(3)
C64 C63 C62 122.2(4)
C64 C63 H63A 118.9
C62 C63 H63A 118.9
C63 C64 C65 119.6(3)
C63 C64 H64A 120.2
C65 C64 H64A 120.2
C64 C65 C66 121.1(4)
C64 C65 H65A 119.4
C66 C65 H65A 119.4
C65 C66 C61 118.3(3)
C65 C66 C70 120.2(3)
C61 C66 C70 121.4(3)
C62 C67 C68 111.3(3)
C62 C67 C69 112.0(3)
C68 C67 C69 109.6(3)
C62 C67 H67A 107.9
C68 C67 H67A 107.9
C69 C67 H67A 107.9
C67 C68 H68A 109.5
C67 C68 H68B 109.5
H68A C68 H68B 109.5
C67 C68 H68C 109.5
H68A C68 H68C 109.5
H68B C68 H68C 109.5
C67 C69 H69A 109.5
C67 C69 H69B 109.5
H69A C69 H69B 109.5
C67 C69 H69C 109.5
H69A C69 H69C 109.5
H69B C69 H69C 109.5
C66 C70 C71 113.8(3)
C66 C70 C72 109.1(3)
C71 C70 C72 111.4(3)
C66 C70 H70A 107.4
C71 C70 H70A 107.4
C72 C70 H70A 107.4
C70 C71 H71A 109.5
C70 C71 H71B 109.5
H71A C71 H71B 109.5
C70 C71 H71C 109.5
H71A C71 H71C 109.5
H71B C71 H71C 109.5
C70 C72 H72A 109.5
C70 C72 H72B 109.5
H72A C72 H72B 109.5
C70 C72 H72C 109.5
H72A C72 H72C 109.5
H72B C72 H72C 109.5
O1 C73 O3 151.4(13)
O1 C73 O2 108.6(9)
O3 C73 O2 99.9(9)
C74 O4 C77 109.9(13)
O4 C74 C75 106.1(11)
C76 C75 C74 108.3(10)
C75 C76 C77 104.6(12)
O4 C77 C76 103.6(13)
C78 O5 C81 113.0(11)
O5 C78 C79 99.3(11)
C80 C79 C78 111.5(13)
C81 C80 C79 97.6(11)
O5 C81 C80 111.1(11)
O1A C73A O3A 151.3(15)
O1A C73A O2A 102.4(12)
O3A C73A O2A 82.4(7)
O1A C73A Al2 30.1(8)
O3A C73A Al2 131.6(8)
O2A C73A Al2 130.9(8)
C36A C34A C35A 45.0(10)
C36A C35A C34A 59.8(13)
C35A C36A C34A 75.2(15)
C50A C49A C51A 40.3(8)
C51A C50A C49A 75.4(12)
C50A C51A C49A 64.4(11)
C76A C75A C74A 96.2(17)
C77A C76A C75A 113(2)
C80A C79A C78A 95.2(14)
C79A C80A C81A 92.7(14)

loop_
_geom_bond_atom_site_label_1
_geom_bond_atom_site_label_2
_geom_bond_distance
Al1 O1 1.733(3)
Al1 N3 1.918(3)
Al1 N1 1.925(2)
Al1 N4 2.012(3)
Al1 N2 2.024(3)
Al1 O3A 2.049(7)
Al1 O2A 2.089(7)
Al2 O1A 1.635(9)
Al2 N6 1.951(3)
Al2 N7 1.956(3)
Al2 O2 1.979(3)
Al2 N5 1.997(3)
Al2 N8 2.012(3)
Al2 O3 2.036(3)
Al2 C73A 2.350(15)
O1 C73 1.116(12)
O1A C73A 0.899(18)
O2 C73 1.580(13)
O2A C73A 1.835(13)
O3 C73 1.224(12)
O3A C73A 1.434(17)
N1 C1 1.350(4)
N1 C7 1.439(3)
N2 C6 1.352(4)
N2 C2 1.373(4)
N3 C19 1.347(4)
N3 C25 1.437(4)
N4 C24 1.356(4)
N4 C20 1.374(5)
N5 C42 1.355(4)
N5 C38 1.362(5)
N6 C37 1.347(4)
N6 C43 1.437(4)
N7 C55 1.342(4)
N7 C61 1.444(4)
N8 C60 1.351(4)
N8 C56 1.376(4)
C1 C2 1.406(4)
C1 H1A 0.9500
C2 C3 1.414(5)
C3 C4 1.364(5)
C3 H3A 0.9500
C4 C5 1.407(6)
C4 H4A 0.9500
C5 C6 1.377(5)
C5 H5A 0.9500
C6 H6A 0.9500
C7 C8 1.403(5)
C7 C12 1.405(5)
C8 C9 1.405(4)
C8 C13 1.526(5)
C9 C10 1.378(6)
C9 H9A 0.9500
C10 C11 1.381(6)
C10 H10A 0.9500
C11 C12 1.399(4)
C11 H11A 0.9500
C12 C16 1.518(5)
C13 C14 1.520(5)
C13 C15 1.537(5)
C13 H13A 1.0000
C14 H14A 0.9800
C14 H14B 0.9800
C14 H14C 0.9800
C15 H15A 0.9800
C15 H15B 0.9800
C15 H15C 0.9800
C16 C18 1.524(5)
C16 C17 1.532(4)
C16 H16A 1.0000
C17 H17A 0.9800
C17 H17B 0.9800
C17 H17C 0.9800
C18 H18A 0.9800
C18 H18B 0.9800
C18 H18C 0.9800
C19 C20 1.399(5)
C19 H19A 0.9500
C20 C21 1.403(5)
C21 C22 1.369(6)
C21 H21A 0.9500
C22 C23 1.395(7)
C22 H22A 0.9500
C23 C24 1.381(5)
C23 H23A 0.9500
C24 H24A 0.9500
C25 C26 1.397(4)
C25 C30 1.413(4)
C26 C27 1.398(4)
C26 C31 1.518(4)
C27 C28 1.388(5)
C27 H27A 0.9500
C28 C29 1.375(6)
C28 H28A 0.9500
C29 C30 1.393(5)
C29 H29A 0.9500
C30 C34 1.546(6)
C31 C32 1.526(4)
C31 C33 1.541(4)
C31 H31A 1.0000
C32 H32A 0.9800
C32 H32B 0.9800
C32 H32C 0.9800
C33 H33A 0.9800
C33 H33B 0.9800
C33 H33C 0.9800
C34 C35 1.540(7)
C34 C36 1.82(2)
C34 H34A 1.0000
C35 H35A 0.9800
C35 H35B 0.9800
C35 H35C 0.9800
C36 H36A 0.9800
C36 H36B 0.9800
C36 H36C 0.9800
C37 C38 1.402(5)
C37 H37A 0.9500
C38 C39 1.419(4)
C39 C40 1.363(6)
C39 H39A 0.9500
C40 C41 1.405(7)
C40 H40A 0.9500
C41 C42 1.381(5)
C41 H41A 0.9500
C42 H42A 0.9500
C43 C48 1.398(5)
C43 C44 1.404(5)
C44 C45 1.389(5)
C44 C49 1.462(6)
C45 C46 1.355(7)
C45 H45A 0.9500
C46 C47 1.393(7)
C46 H46A 0.9500
C47 C48 1.389(5)
C47 H47A 0.9500
C48 C52 1.514(5)
C49 C51 1.563(8)
C49 C50 1.896(16)
C49 H49A 1.0000
C50 H50A 0.9800
C50 H50B 0.9800
C50 H50C 0.9800
C51 H51A 0.9800
C51 H51B 0.9800
C51 H51C 0.9800
C52 C54 1.516(5)
C52 C53 1.534(5)
C52 H52A 1.0000
C53 H53A 0.9800
C53 H53B 0.9800
C53 H53C 0.9800
C54 H54A 0.9800
C54 H54B 0.9800
C54 H54C 0.9800
C55 C56 1.403(4)
C55 H55A 0.9500
C56 C57 1.407(4)
C57 C58 1.362(4)
C57 H57A 0.9500
C58 C59 1.403(5)
C58 H58A 0.9500
C59 C60 1.374(5)
C59 H59A 0.9500
C60 H60A 0.9500
C61 C62 1.402(5)
C61 C66 1.404(5)
C62 C63 1.400(4)
C62 C67 1.521(5)
C63 C64 1.366(6)
C63 H63A 0.9500
C64 C65 1.380(6)
C64 H64A 0.9500
C65 C66 1.400(4)
C65 H65A 0.9500
C66 C70 1.514(5)
C67 C68 1.525(5)
C67 C69 1.533(5)
C67 H67A 1.0000
C68 H68A 0.9800
C68 H68B 0.9800
C68 H68C 0.9800
C69 H69A 0.9800
C69 H69B 0.9800
C69 H69C 0.9800
C70 C71 1.522(5)
C70 C72 1.532(5)
C70 H70A 1.0000
C71 H71A 0.9800
C71 H71B 0.9800
C71 H71C 0.9800
C72 H72A 0.9800
C72 H72B 0.9800
C72 H72C 0.9800
O4 C74 1.410(13)
O4 C77 1.533(16)
C74 C75 1.560(13)
C75 C76 1.456(14)
C76 C77 1.544(17)
O5 C78 1.446(13)
O5 C81 1.470(14)
C78 C79 1.573(16)
C79 C80 1.554(16)
C80 C81 1.524(15)
C34A C36A 1.40(2)
C34A C35A 1.57(3)
C35A C36A 1.14(2)
C49A C50A 1.455(19)
C49A C51A 1.56(2)
C50A C51A 1.043(17)
C74A C75A 1.55(2)
C75A C76A 1.51(2)
C76A C77A 1.482(16)
C79A C80A 1.506(16)
C79A C78A 1.681(17)
C80A C81A 1.597(17)

loop_
_geom_torsion_atom_site_label_1
_geom_torsion_atom_site_label_2
_geom_torsion_atom_site_label_3
_geom_torsion_atom_site_label_4
_geom_torsion
N3 Al1 O1 C73 68.0(9)
N1 Al1 O1 C73 -120.3(9)
N4 Al1 O1 C73 -20.8(9)
N2 Al1 O1 C73 161.6(9)
O3A Al1 O1 C73 -66.4(10)
O2A Al1 O1 C73 53.9(9)
N6 Al2 O1A C73A 49.1(18)
N7 Al2 O1A C73A -142.1(16)
O2 Al2 O1A C73A 39.7(16)
N5 Al2 O1A C73A -41.6(18)
N8 Al2 O1A C73A 141.4(17)
O3 Al2 O1A C73A -98.0(18)
O1A Al2 O2 C73 -21.7(6)
N6 Al2 O2 C73 165.8(4)
N7 Al2 O2 C73 -26.2(5)
N5 Al2 O2 C73 84.8(4)
N8 Al2 O2 C73 -98.3(4)
O3 Al2 O2 C73 -1.4(4)
C73A Al2 O2 C73 -1.9(10)
O1 Al1 O2A C73A -17.7(5)
N3 Al1 O2A C73A 174.6(6)
N1 Al1 O2A C73A -2.9(10)
N4 Al1 O2A C73A 93.0(5)
N2 Al1 O2A C73A -91.8(5)
O3A Al1 O2A C73A 11.6(5)
O1A Al2 O3 C73 31.7(9)
N6 Al2 O3 C73 -22.5(6)
N7 Al2 O3 C73 172.8(5)
O2 Al2 O3 C73 1.8(5)
N5 Al2 O3 C73 -94.7(5)
N8 Al2 O3 C73 91.2(5)
C73A Al2 O3 C73 2.3(10)
O1 Al1 O3A C73A 25.5(7)
N3 Al1 O3A C73A -42.2(9)
N1 Al1 O3A C73A 158.6(7)
N4 Al1 O3A C73A -110.2(8)
N2 Al1 O3A C73A 75.8(8)
O2A Al1 O3A C73A -16.3(8)
O1 Al1 N1 C1 -83.6(2)
N3 Al1 N1 C1 87.9(2)
N4 Al1 N1 C1 169.5(2)
N2 Al1 N1 C1 -2.9(2)
O3A Al1 N1 C1 -108.0(3)
O2A Al1 N1 C1 -94.9(7)
O1 Al1 N1 C7 89.6(3)
N3 Al1 N1 C7 -98.8(3)
N4 Al1 N1 C7 -17.2(3)
N2 Al1 N1 C7 170.4(3)
O3A Al1 N1 C7 65.2(3)
O2A Al1 N1 C7 78.3(7)
O1 Al1 N2 C6 -55.5(3)
N3 Al1 N2 C6 65.5(3)
N1 Al1 N2 C6 -173.0(3)
N4 Al1 N2 C6 137.6(6)
O3A Al1 N2 C6 -78.6(3)
O2A Al1 N2 C6 -13.9(4)
O1 Al1 N2 C2 120.5(2)
N3 Al1 N2 C2 -118.4(2)
N1 Al1 N2 C2 3.0(2)
N4 Al1 N2 C2 -46.4(7)
O3A Al1 N2 C2 97.4(3)
O2A Al1 N2 C2 162.2(3)
O1 Al1 N3 C19 -106.0(2)
N1 Al1 N3 C19 82.9(2)
N4 Al1 N3 C19 -4.4(2)
N2 Al1 N3 C19 166.0(2)
O3A Al1 N3 C19 -72.7(4)
O2A Al1 N3 C19 -96.1(3)
O1 Al1 N3 C25 65.9(3)
N1 Al1 N3 C25 -105.3(3)
N4 Al1 N3 C25 167.4(3)
N2 Al1 N3 C25 -22.2(3)
O3A Al1 N3 C25 99.2(4)
O2A Al1 N3 C25 75.7(3)
O1 Al1 N4 C24 -59.4(3)
N3 Al1 N4 C24 -179.7(3)
N1 Al1 N4 C24 58.5(3)
N2 Al1 N4 C24 107.1(7)
O3A Al1 N4 C24 -37.9(3)
O2A Al1 N4 C24 -101.0(3)
O1 Al1 N4 C20 126.4(2)
N3 Al1 N4 C20 6.1(2)
N1 Al1 N4 C20 -115.8(2)
N2 Al1 N4 C20 -67.1(7)
O3A Al1 N4 C20 147.9(3)
O2A Al1 N4 C20 84.7(3)
O1A Al2 N5 C42 -55.2(5)
N6 Al2 N5 C42 178.8(3)
N7 Al2 N5 C42 62.5(3)
O2 Al2 N5 C42 -97.1(3)
N8 Al2 N5 C42 104.1(8)
O3 Al2 N5 C42 -32.3(3)
C73A Al2 N5 C42 -65.8(4)
O1A Al2 N5 C38 125.3(5)
N6 Al2 N5 C38 -0.6(2)
N7 Al2 N5 C38 -116.9(2)
O2 Al2 N5 C38 83.5(2)
N8 Al2 N5 C38 -75.3(8)
O3 Al2 N5 C38 148.3(2)
C73A Al2 N5 C38 114.8(4)
O1A Al2 N6 C37 -101.1(5)
N7 Al2 N6 C37 90.1(2)
O2 Al2 N6 C37 -94.8(2)
N5 Al2 N6 C37 1.4(2)
N8 Al2 N6 C37 173.2(2)
O3 Al2 N6 C37 -72.8(3)
C73A Al2 N6 C37 -87.8(4)
O1A Al2 N6 C43 62.2(5)
N7 Al2 N6 C43 -106.6(3)
O2 Al2 N6 C43 68.5(3)
N5 Al2 N6 C43 164.7(3)
N8 Al2 N6 C43 -23.5(3)
O3 Al2 N6 C43 90.5(3)
C73A Al2 N6 C43 75.5(5)
O1A Al2 N7 C55 -76.9(4)
N6 Al2 N7 C55 93.1(2)
O2 Al2 N7 C55 -73.5(4)
N5 Al2 N7 C55 175.0(2)
N8 Al2 N7 C55 0.7(2)
O3 Al2 N7 C55 -96.0(2)
C73A Al2 N7 C55 -89.3(5)
O1A Al2 N7 C61 90.0(5)
N6 Al2 N7 C61 -100.0(3)
O2 Al2 N7 C61 93.4(4)
N5 Al2 N7 C61 -18.1(3)
N8 Al2 N7 C61 167.6(3)
O3 Al2 N7 C61 71.0(3)
C73A Al2 N7 C61 77.6(5)
O1A Al2 N8 C60 -57.7(5)
N6 Al2 N8 C60 68.8(3)
N7 Al2 N8 C60 -175.4(3)
O2 Al2 N8 C60 -16.5(3)
N5 Al2 N8 C60 142.4(8)
O3 Al2 N8 C60 -81.6(3)
C73A Al2 N8 C60 -47.7(4)
O1A Al2 N8 C56 116.8(5)
N6 Al2 N8 C56 -116.8(2)
N7 Al2 N8 C56 -1.0(2)
O2 Al2 N8 C56 158.0(2)
N5 Al2 N8 C56 -43.2(9)
O3 Al2 N8 C56 92.8(2)
C73A Al2 N8 C56 126.7(4)
C7 N1 C1 C2 -171.8(3)
Al1 N1 C1 C2 2.4(3)
C6 N2 C2 C1 174.0(3)
Al1 N2 C2 C1 -2.5(3)
C6 N2 C2 C3 -3.9(4)
Al1 N2 C2 C3 179.6(2)
N1 C1 C2 N2 0.1(4)
N1 C1 C2 C3 178.0(3)
N2 C2 C3 C4 3.6(5)
C1 C2 C3 C4 -174.1(3)
C2 C3 C4 C5 -0.2(5)
C3 C4 C5 C6 -2.8(6)
C2 N2 C6 C5 0.8(5)
Al1 N2 C6 C5 176.7(3)
C4 C5 C6 N2 2.6(6)
C1 N1 C7 C8 80.4(3)
Al1 N1 C7 C8 -92.9(3)
C1 N1 C7 C12 -101.1(3)
Al1 N1 C7 C12 85.6(3)
C12 C7 C8 C9 -1.3(4)
N1 C7 C8 C9 177.2(3)
C12 C7 C8 C13 178.3(3)
N1 C7 C8 C13 -3.2(4)
C7 C8 C9 C10 -0.8(5)
C13 C8 C9 C10 179.6(3)
C8 C9 C10 C11 2.3(5)
C9 C10 C11 C12 -1.8(5)
C10 C11 C12 C7 -0.2(5)
C10 C11 C12 C16 176.2(3)
C8 C7 C12 C11 1.7(4)
N1 C7 C12 C11 -176.7(3)
C8 C7 C12 C16 -174.6(3)
N1 C7 C12 C16 6.9(4)
C7 C8 C13 C14 -119.0(3)
C9 C8 C13 C14 60.6(4)
C7 C8 C13 C15 117.9(4)
C9 C8 C13 C15 -62.5(4)
C11 C12 C16 C18 32.8(4)
C7 C12 C16 C18 -150.9(3)
C11 C12 C16 C17 -91.2(3)
C7 C12 C16 C17 85.0(3)
C25 N3 C19 C20 -170.8(3)
Al1 N3 C19 C20 2.0(4)
C24 N4 C20 C19 178.4(3)
Al1 N4 C20 C19 -6.7(3)
C24 N4 C20 C21 -3.2(4)
Al1 N4 C20 C21 171.7(2)
N3 C19 C20 N4 3.3(4)
N3 C19 C20 C21 -175.0(3)
N4 C20 C21 C22 0.2(5)
C19 C20 C21 C22 178.4(3)
C20 C21 C22 C23 2.9(6)
C21 C22 C23 C24 -2.9(6)
C20 N4 C24 C23 3.2(5)
Al1 N4 C24 C23 -170.8(3)
C22 C23 C24 N4 -0.1(5)
C19 N3 C25 C26 -102.7(3)
Al1 N3 C25 C26 85.6(3)
C19 N3 C25 C30 79.4(4)
Al1 N3 C25 C30 -92.3(3)
C30 C25 C26 C27 -2.6(4)
N3 C25 C26 C27 179.5(3)
C30 C25 C26 C31 179.7(3)
N3 C25 C26 C31 1.8(4)
C25 C26 C27 C28 -0.5(4)
C31 C26 C27 C28 177.2(3)
C26 C27 C28 C29 2.6(5)
C27 C28 C29 C30 -1.8(6)
C28 C29 C30 C25 -1.2(6)
C28 C29 C30 C34 173.0(4)
C26 C25 C30 C29 3.4(5)
N3 C25 C30 C29 -178.7(3)
C26 C25 C30 C34 -170.6(4)
N3 C25 C30 C34 7.2(6)
C25 C26 C31 C32 -148.4(3)
C27 C26 C31 C32 34.0(4)
C25 C26 C31 C33 86.8(3)
C27 C26 C31 C33 -90.8(3)
C29 C30 C34 C35 -59.9(6)
C25 C30 C34 C35 114.0(5)
C29 C30 C34 C36 75.1(7)
C25 C30 C34 C36 -111.0(7)
C43 N6 C37 C38 -167.4(3)
Al2 N6 C37 C38 -2.0(4)
C42 N5 C38 C37 -179.7(3)
Al2 N5 C38 C37 -0.2(3)
C42 N5 C38 C39 1.2(4)
Al2 N5 C38 C39 -179.3(3)
N6 C37 C38 N5 1.5(4)
N6 C37 C38 C39 -179.5(3)
N5 C38 C39 C40 -1.8(5)
C37 C38 C39 C40 179.2(3)
C38 C39 C40 C41 0.8(6)
C39 C40 C41 C42 0.8(6)
C38 N5 C42 C41 0.4(5)
Al2 N5 C42 C41 -179.0(2)
C40 C41 C42 N5 -1.4(5)
C37 N6 C43 C48 -109.4(3)
Al2 N6 C43 C48 87.6(3)
C37 N6 C43 C44 69.2(4)
Al2 N6 C43 C44 -93.8(4)
C48 C43 C44 C45 -0.6(6)
N6 C43 C44 C45 -179.2(4)
C48 C43 C44 C49 171.3(4)
N6 C43 C44 C49 -7.3(6)
C43 C44 C45 C46 0.0(7)
C49 C44 C45 C46 -172.5(5)
C44 C45 C46 C47 0.0(7)
C45 C46 C47 C48 0.6(7)
C46 C47 C48 C43 -1.3(6)
C46 C47 C48 C52 176.0(4)
C44 C43 C48 C47 1.3(5)
N6 C43 C48 C47 179.8(3)
C44 C43 C48 C52 -176.1(3)
N6 C43 C48 C52 2.5(4)
C45 C44 C49 C51 64.9(6)
C43 C44 C49 C51 -107.1(5)
C45 C44 C49 C50 -73.6(8)
C43 C44 C49 C50 114.4(7)
C47 C48 C52 C54 42.4(4)
C43 C48 C52 C54 -140.4(3)
C47 C48 C52 C53 -81.6(4)
C43 C48 C52 C53 95.6(4)
C61 N7 C55 C56 -169.2(3)
Al2 N7 C55 C56 -0.3(4)
C60 N8 C56 C55 176.2(3)
Al2 N8 C56 C55 1.1(3)
C60 N8 C56 C57 -1.9(4)
Al2 N8 C56 C57 -176.9(2)
N7 C55 C56 N8 -0.6(4)
N7 C55 C56 C57 177.3(3)
N8 C56 C57 C58 1.9(5)
C55 C56 C57 C58 -175.9(3)
C56 C57 C58 C59 -0.4(5)
C57 C58 C59 C60 -1.0(5)
C56 N8 C60 C59 0.4(5)
Al2 N8 C60 C59 174.6(3)
C58 C59 C60 N8 1.0(5)
C55 N7 C61 C62 74.4(4)
Al2 N7 C61 C62 -92.5(3)
C55 N7 C61 C66 -106.4(3)
Al2 N7 C61 C66 86.8(3)
C66 C61 C62 C63 -0.6(4)
N7 C61 C62 C63 178.6(3)
C66 C61 C62 C67 178.7(3)
N7 C61 C62 C67 -2.1(4)
C61 C62 C63 C64 -0.3(5)
C67 C62 C63 C64 -179.6(3)
C62 C63 C64 C65 0.9(6)
C63 C64 C65 C66 -0.8(5)
C64 C65 C66 C61 -0.1(5)
C64 C65 C66 C70 175.5(3)
C62 C61 C66 C65 0.8(4)
N7 C61 C66 C65 -178.4(3)
C62 C61 C66 C70 -174.7(3)
N7 C61 C66 C70 6.1(4)
C63 C62 C67 C68 64.5(4)
C61 C62 C67 C68 -114.7(3)
C63 C62 C67 C69 -58.6(4)
C61 C62 C67 C69 122.2(3)
C65 C66 C70 C71 38.8(4)
C61 C66 C70 C71 -145.8(3)
C65 C66 C70 C72 -86.3(4)
C61 C66 C70 C72 89.1(4)
Al1 O1 C73 O3 -18(3)
Al1 O1 C73 O2 162.8(4)
Al2 O3 C73 O1 179.0(19)
Al2 O3 C73 O2 -2.1(6)
Al2 O2 C73 O1 -178.4(7)
Al2 O2 C73 O3 2.1(6)
C77 O4 C74 C75 -9(2)
O4 C74 C75 C76 -9.0(17)
C74 C75 C76 C77 22.8(19)
C74 O4 C77 C76 23(2)
C75 C76 C77 O4 -27(2)
C81 O5 C78 C79 15.7(19)
O5 C78 C79 C80 -27(2)
C78 C79 C80 C81 26(2)
C78 O5 C81 C80 0(2)
C79 C80 C81 O5 -16(2)
Al2 O1A C73A O3A 67(3)
Al2 O1A C73A O2A 163.7(11)
Al1 O3A C73A O1A 119(3)
Al1 O3A C73A O2A 16.7(8)
Al1 O3A C73A Al2 156.7(7)
Al1 O2A C73A O1A -166.3(11)
Al1 O2A C73A O3A -15.1(7)
Al1 O2A C73A Al2 -155.6(8)
N6 Al2 C73A O1A -137.9(17)
N7 Al2 C73A O1A 44.5(19)
O2 Al2 C73A O1A -124(2)
N5 Al2 C73A O1A 140.1(17)
N8 Al2 C73A O1A -38.4(17)
O3 Al2 C73A O1A 56.6(16)
O1A Al2 C73A O3A -144(2)
N6 Al2 C73A O3A 78.4(11)
N7 Al2 C73A O3A -99.2(10)
O2 Al2 C73A O3A 92.0(12)
N5 Al2 C73A O3A -3.7(11)
N8 Al2 C73A O3A 177.8(10)
O3 Al2 C73A O3A -87.2(12)
O1A Al2 C73A O2A -21.2(14)
N6 Al2 C73A O2A -159.1(8)
N7 Al2 C73A O2A 23.3(12)
O2 Al2 C73A O2A -145.5(14)
N5 Al2 C73A O2A 118.8(9)
N8 Al2 C73A O2A -59.7(9)
O3 Al2 C73A O2A 35.3(6)
C74A C75A C76A C77A -34(5)
C78A C79A C80A C81A -49.8(19)
